data_7125135
loop_
_publ_author_name
'Tu, Deshuang'
'Leong, Pakkin'
'Li, Zhihong'
'Hu, Rongrong'
'Shi, Chao'
'Zhang, Kenneth Yin'
'Yan, Hong'
'Zhao, Qiang'

_publ_section_title
;
 A carborane-triggered metastable charge transfer state leading to
 spontaneous recovery of mechanochromic luminescence.
;
_journal_issue 84
_journal_name_full 'Chemical communications (Cambridge, England)'
_journal_page_first 12494
_journal_page_last 12497
_journal_paper_doi 10.1039/c6cc07093k
_journal_volume 52
_journal_year 2016
_chemical_formula_sum 'C23 H26 B10'
_chemical_formula_weight 410.54
_space_group_IT_number 14
_space_group_name_Hall '-P 2yn'
_space_group_name_H-M_alt 'P 1 21/n 1'
_symmetry_cell_setting monoclinic
_symmetry_space_group_name_H-M 'P 1 21/n 1'
_atom_sites_solution_hydrogens geom
_atom_sites_solution_primary direct
_atom_sites_solution_secondary difmap
_audit_creation_method SHELXL-97
_audit_update_record
;
2015-04-25 deposited with the CCDC.
2016-09-28 downloaded from the CCDC.
;
_cell_angle_alpha 90.00
_cell_angle_beta 94.433(6)
_cell_angle_gamma 90.00
_cell_formula_units_Z 4
_cell_length_a 7.684(3)
_cell_length_b 23.434(7)
_cell_length_c 12.637(4)
_cell_measurement_reflns_used 2528
_cell_measurement_temperature 296(2)
_cell_measurement_theta_max 24.48
_cell_measurement_theta_min 2.37
_cell_volume 2268.7(13)
_computing_structure_refinement 'SHELXL-97 (Sheldrick, 1997)'
_computing_structure_solution 'SHELXS-97 (Sheldrick, 1990)'
_diffrn_ambient_temperature 296(2)
_diffrn_measured_fraction_theta_full 0.997
_diffrn_measured_fraction_theta_max 0.997
_diffrn_radiation_monochromator graphite
_diffrn_radiation_source 'fine-focus sealed tube'
_diffrn_radiation_type MoK\a
_diffrn_radiation_wavelength 0.71073
_diffrn_reflns_av_R_equivalents 0.0447
_diffrn_reflns_av_sigmaI/netI 0.0551
_diffrn_reflns_limit_h_max 9
_diffrn_reflns_limit_h_min -9
_diffrn_reflns_limit_k_max 28
_diffrn_reflns_limit_k_min -30
_diffrn_reflns_limit_l_max 16
_diffrn_reflns_limit_l_min -13
_diffrn_reflns_number 15005
_diffrn_reflns_theta_full 27.46
_diffrn_reflns_theta_max 27.46
_diffrn_reflns_theta_min 1.74
_exptl_absorpt_coefficient_mu 0.061
_exptl_crystal_colour colourless
_exptl_crystal_density_diffrn 1.202
_exptl_crystal_density_method 'not measured'
_exptl_crystal_description block
_exptl_crystal_F_000 856
_refine_diff_density_max 0.175
_refine_diff_density_min -0.246
_refine_diff_density_rms 0.040
_refine_ls_extinction_method none
_refine_ls_goodness_of_fit_ref 1.008
_refine_ls_hydrogen_treatment mixed
_refine_ls_matrix_type full
_refine_ls_number_parameters 339
_refine_ls_number_reflns 5171
_refine_ls_number_restraints 0
_refine_ls_restrained_S_all 1.008
_refine_ls_R_factor_all 0.0982
_refine_ls_R_factor_gt 0.0496
_refine_ls_shift/su_max 0.000
_refine_ls_shift/su_mean 0.000
_refine_ls_structure_factor_coef Fsqd
_refine_ls_weighting_details 'calc w=1/[\s^2^(Fo^2^)+(0.0701P)^2^+0.0000P] where P=(Fo^2^+2Fc^2^)/3'
_refine_ls_weighting_scheme calc
_refine_ls_wR_factor_gt 0.1188
_refine_ls_wR_factor_ref 0.1442
_reflns_number_gt 3055
_reflns_number_total 5171
_reflns_threshold_expression >2sigma(I)
_cod_data_source_file c6cc07093k2.cif
_cod_data_source_block tshgd
_cod_depositor_comments
;
The following automatic conversions were performed:

data item '_symmetry_cell_setting' value 'Monoclinic' was changed to
'monoclinic' in accordance with the
/home/saulius/struct/COD-crude-data/automatic-downloads/DataCite-retrospective/RSC/depositions/lib/dictionaries/cif_core.dic
dictionary named 'cif_core.dic' version 2.4.2 last updated on
2011-04-26.

Automatic conversion script
Id: cif_fix_values 6909 2019-04-08 15:41:33Z antanas 
;
_cod_original_cell_volume 2268.8(13)
_cod_original_sg_symbol_H-M P2(1)/n
_cod_database_code 7125135

loop_
_symmetry_equiv_pos_as_xyz
'x, y, z'
'-x+1/2, y+1/2, -z+1/2'
'-x, -y, -z'
'x-1/2, -y-1/2, z-1/2'

loop_
_atom_site_label
_atom_site_type_symbol
_atom_site_fract_x
_atom_site_fract_y
_atom_site_fract_z
_atom_site_U_iso_or_equiv
_atom_site_adp_type
_atom_site_occupancy
_atom_site_symmetry_multiplicity
_atom_site_calc_flag
_atom_site_refinement_flags
B1 B 0.0169(3) 0.76648(9) 0.10428(16) 0.0411(5) Uani 1 1 d .
B2 B -0.1201(3) 0.80280(10) 0.0074(2) 0.0515(6) Uani 1 1 d .
B3 B -0.0616(3) 0.78050(9) -0.11866(18) 0.0500(6) Uani 1 1 d .
B4 B 0.1112(3) 0.73064(8) -0.09966(16) 0.0386(5) Uani 1 1 d .
B5 B -0.2466(3) 0.75086(11) -0.0651(2) 0.0637(7) Uani 1 1 d .
B6 B -0.1034(3) 0.70650(9) -0.13121(19) 0.0525(6) Uani 1 1 d .
B7 B 0.0320(3) 0.67097(8) -0.03373(17) 0.0422(5) Uani 1 1 d .
B8 B -0.0255(3) 0.69292(9) 0.09245(18) 0.0459(5) Uani 1 1 d .
B9 B -0.1978(3) 0.74273(11) 0.0743(2) 0.0581(6) Uani 1 1 d .
B10 B -0.1895(3) 0.68320(10) -0.0122(2) 0.0556(6) Uani 1 1 d .
C1 C 0.3318(2) 0.71481(8) 0.07870(16) 0.0503(5) Uani 1 1 d .
H1A H 0.3888 0.7512 0.0854 0.075 Uiso 1 1 calc R
H1B H 0.3917 0.6910 0.0315 0.075 Uiso 1 1 calc R
H1C H 0.3336 0.6970 0.1472 0.075 Uiso 1 1 calc R
C2 C 0.1462(2) 0.72295(6) 0.03511(13) 0.0346(4) Uani 1 1 d .
C3 C 0.0915(2) 0.78797(6) -0.01498(12) 0.0337(4) Uani 1 1 d .
C4 C 0.2280(2) 0.83423(6) -0.01312(13) 0.0340(4) Uani 1 1 d .
C5 C 0.2579(2) 0.86929(6) 0.07518(13) 0.0368(4) Uani 1 1 d .
H5 H 0.1921 0.8640 0.1332 0.044 Uiso 1 1 calc R
C6 C 0.3838(2) 0.91204(6) 0.07895(13) 0.0387(4) Uani 1 1 d .
C7 C 0.4792(2) 0.91994(7) -0.00865(14) 0.0443(5) Uani 1 1 d .
H7 H 0.5652 0.9479 -0.0073 0.053 Uiso 1 1 calc R
C8 C 0.4470(3) 0.88640(7) -0.09798(14) 0.0480(5) Uani 1 1 d .
H8 H 0.5097 0.8926 -0.1570 0.058 Uiso 1 1 calc R
C9 C 0.3229(2) 0.84392(7) -0.10045(13) 0.0424(4) Uani 1 1 d .
H9 H 0.3026 0.8216 -0.1610 0.051 Uiso 1 1 calc R
C10 C 0.4144(2) 0.94889(6) 0.17551(13) 0.0386(4) Uani 1 1 d .
C11 C 0.5721(2) 0.94390(7) 0.23977(13) 0.0402(4) Uani 1 1 d .
C12 C 0.7024(3) 0.90246(8) 0.22182(15) 0.0495(5) Uani 1 1 d .
H12 H 0.6838 0.8771 0.1655 0.059 Uiso 1 1 calc R
C13 C 0.8532(3) 0.89921(9) 0.28521(18) 0.0594(6) Uani 1 1 d .
H13 H 0.9356 0.8716 0.2717 0.071 Uiso 1 1 calc R
C14 C 0.8866(3) 0.93687(9) 0.37063(17) 0.0614(6) Uani 1 1 d .
H14 H 0.9918 0.9348 0.4121 0.074 Uiso 1 1 calc R
C15 C 0.7658(3) 0.97611(8) 0.39260(16) 0.0542(5) Uani 1 1 d .
H15 H 0.7886 1.0006 0.4500 0.065 Uiso 1 1 calc R
C16 C 0.6040(2) 0.98087(7) 0.32974(14) 0.0429(4) Uani 1 1 d .
C17 C 0.4764(3) 1.01937(7) 0.35426(15) 0.0479(5) Uani 1 1 d .
H17 H 0.4972 1.0430 0.4129 0.058 Uiso 1 1 calc R
C18 C 0.3171(3) 1.02370(6) 0.29334(14) 0.0433(5) Uani 1 1 d .
C19 C 0.1856(3) 1.06255(7) 0.31985(16) 0.0532(5) Uani 1 1 d .
H19 H 0.2042 1.0849 0.3805 0.064 Uiso 1 1 calc R
C20 C 0.0344(3) 1.06782(8) 0.25909(17) 0.0584(6) Uani 1 1 d .
H20 H -0.0501 1.0935 0.2781 0.070 Uiso 1 1 calc R
C21 C 0.0043(3) 1.03432(8) 0.16641(17) 0.0590(6) Uani 1 1 d .
H21 H -0.0994 1.0385 0.1241 0.071 Uiso 1 1 calc R
C22 C 0.1253(3) 0.99610(7) 0.13873(15) 0.0492(5) Uani 1 1 d .
H22 H 0.1028 0.9744 0.0776 0.059 Uiso 1 1 calc R
C23 C 0.2864(2) 0.98836(6) 0.20111(13) 0.0396(4) Uani 1 1 d .
H32 H 0.225(2) 0.7293(7) -0.1396(14) 0.045(5) Uiso 1 1 d .
H23 H 0.077(2) 0.7857(7) 0.1779(15) 0.050(5) Uiso 1 1 d .
H24 H -0.152(2) 0.8473(7) 0.0209(14) 0.053(5) Uiso 1 1 d .
H25 H -0.051(2) 0.8115(7) -0.1824(15) 0.054(5) Uiso 1 1 d .
H26 H 0.095(2) 0.6314(7) -0.0446(13) 0.046(5) Uiso 1 1 d .
H27 H -0.137(2) 0.6864(7) -0.2093(15) 0.056(5) Uiso 1 1 d .
H28 H 0.005(2) 0.6651(7) 0.1629(16) 0.061(5) Uiso 1 1 d .
H29 H -0.296(3) 0.7478(8) 0.1349(17) 0.074(6) Uiso 1 1 d .
H30 H -0.283(2) 0.6461(8) -0.0091(15) 0.063(6) Uiso 1 1 d .
H31 H -0.384(2) 0.7607(8) -0.1004(15) 0.065(6) Uiso 1 1 d .

loop_
_atom_site_aniso_label
_atom_site_aniso_U_11
_atom_site_aniso_U_22
_atom_site_aniso_U_33
_atom_site_aniso_U_23
_atom_site_aniso_U_13
_atom_site_aniso_U_12
B1 0.0424(12) 0.0494(11) 0.0324(11) -0.0075(9) 0.0091(9) -0.0051(10)
B2 0.0404(13) 0.0521(13) 0.0612(15) -0.0149(11) -0.0008(11) 0.0108(10)
B3 0.0631(15) 0.0443(12) 0.0395(13) -0.0049(9) -0.0151(11) 0.0091(10)
B4 0.0506(13) 0.0349(9) 0.0302(11) -0.0056(8) 0.0031(9) 0.0036(9)
B5 0.0450(14) 0.0666(15) 0.0759(19) -0.0170(13) -0.0185(13) 0.0058(12)
B6 0.0606(15) 0.0496(12) 0.0447(14) -0.0113(10) -0.0133(11) -0.0028(11)
B7 0.0490(13) 0.0363(10) 0.0412(12) -0.0050(9) 0.0024(10) -0.0049(9)
B8 0.0465(13) 0.0500(12) 0.0421(13) -0.0017(10) 0.0089(10) -0.0110(10)
B9 0.0382(13) 0.0702(15) 0.0673(17) -0.0200(13) 0.0136(12) -0.0062(11)
B10 0.0437(13) 0.0597(14) 0.0631(16) -0.0137(12) 0.0017(11) -0.0113(11)
C1 0.0423(11) 0.0520(11) 0.0551(13) 0.0090(9) -0.0062(9) 0.0016(9)
C2 0.0378(9) 0.0341(8) 0.0319(9) 0.0020(7) 0.0017(7) -0.0011(7)
C3 0.0420(10) 0.0325(8) 0.0261(8) -0.0025(7) 0.0002(7) 0.0055(7)
C4 0.0442(10) 0.0292(7) 0.0286(9) 0.0003(6) 0.0031(7) 0.0031(7)
C5 0.0492(11) 0.0323(8) 0.0297(9) -0.0025(7) 0.0084(8) 0.0004(8)
C6 0.0542(11) 0.0289(8) 0.0336(10) -0.0018(7) 0.0072(8) -0.0005(8)
C7 0.0607(12) 0.0335(8) 0.0402(11) -0.0009(7) 0.0131(9) -0.0073(8)
C8 0.0695(13) 0.0413(9) 0.0356(10) -0.0004(8) 0.0202(9) -0.0038(9)
C9 0.0635(12) 0.0360(9) 0.0284(9) -0.0042(7) 0.0089(8) 0.0008(9)
C10 0.0558(11) 0.0293(8) 0.0315(9) -0.0020(7) 0.0084(8) -0.0081(8)
C11 0.0521(11) 0.0344(8) 0.0349(10) -0.0010(7) 0.0096(8) -0.0082(8)
C12 0.0576(13) 0.0488(10) 0.0434(11) -0.0045(8) 0.0123(10) -0.0026(9)
C13 0.0511(13) 0.0654(13) 0.0630(14) -0.0005(11) 0.0117(11) 0.0015(10)
C14 0.0548(13) 0.0722(14) 0.0568(14) 0.0041(11) 0.0007(11) -0.0115(12)
C15 0.0636(14) 0.0533(11) 0.0452(12) -0.0017(9) -0.0002(10) -0.0185(10)
C16 0.0571(12) 0.0347(9) 0.0373(10) -0.0006(7) 0.0069(9) -0.0112(8)
C17 0.0742(14) 0.0343(9) 0.0352(10) -0.0068(7) 0.0039(10) -0.0091(9)
C18 0.0677(13) 0.0284(8) 0.0352(10) -0.0002(7) 0.0122(9) -0.0040(8)
C19 0.0831(15) 0.0322(9) 0.0451(12) -0.0030(8) 0.0110(11) 0.0062(10)
C20 0.0808(16) 0.0397(10) 0.0565(14) 0.0009(9) 0.0161(12) 0.0147(10)
C21 0.0713(14) 0.0510(11) 0.0543(13) 0.0040(10) 0.0023(11) 0.0115(11)
C22 0.0691(14) 0.0405(9) 0.0382(11) -0.0002(8) 0.0047(10) 0.0017(9)
C23 0.0563(12) 0.0287(8) 0.0347(10) 0.0022(7) 0.0089(9) -0.0037(8)

loop_
_atom_type_symbol
_atom_type_description
_atom_type_scat_dispersion_real
_atom_type_scat_dispersion_imag
_atom_type_scat_source
C C 0.0033 0.0016 'International Tables Vol C Tables 4.2.6.8 and 6.1.1.4'
H H 0.0000 0.0000 'International Tables Vol C Tables 4.2.6.8 and 6.1.1.4'
B B 0.0013 0.0007 'International Tables Vol C Tables 4.2.6.8 and 6.1.1.4'

loop_
_geom_angle_atom_site_label_1
_geom_angle_atom_site_label_2
_geom_angle_atom_site_label_3
_geom_angle
C2 B1 C3 58.89(10)
C2 B1 B9 105.90(14)
C3 B1 B9 105.88(15)
C2 B1 B8 58.87(11)
C3 B1 B8 106.45(14)
B9 B1 B8 60.40(13)
C2 B1 B2 105.73(14)
C3 B1 B2 58.40(12)
B9 B1 B2 60.28(14)
B8 B1 B2 108.46(15)
C3 B2 B3 58.59(12)
C3 B2 B5 105.47(16)
B3 B2 B5 59.85(14)
C3 B2 B9 106.15(15)
B3 B2 B9 108.30(16)
B5 B2 B9 60.49(15)
C3 B2 B1 59.60(11)
B3 B2 B1 107.61(15)
B5 B2 B1 107.51(16)
B9 B2 B1 59.43(13)
C3 B3 B5 105.94(17)
C3 B3 B2 58.93(12)
B5 B3 B2 60.11(15)
C3 B3 B6 106.26(14)
B5 B3 B6 60.15(14)
B2 B3 B6 108.28(18)
C3 B3 B4 59.80(11)
B5 B3 B4 107.83(16)
B2 B3 B4 108.24(15)
B6 B3 B4 59.61(12)
C2 B4 C3 58.79(10)
C2 B4 B6 105.31(15)
C3 B4 B6 105.34(15)
C2 B4 B7 58.62(11)
C3 B4 B7 105.90(14)
B6 B4 B7 59.98(13)
C2 B4 B3 105.24(14)
C3 B4 B3 58.09(11)
B6 B4 B3 60.13(13)
B7 B4 B3 107.79(17)
B10 B5 B3 108.39(17)
B10 B5 B2 108.18(17)
B3 B5 B2 60.04(13)
B10 B5 B6 60.34(14)
B3 B5 B6 60.06(14)
B2 B5 B6 108.15(17)
B10 B5 B9 60.14(14)
B3 B5 B9 107.88(16)
B2 B5 B9 59.78(14)
B6 B5 B9 108.22(17)
B7 B6 B4 60.04(12)
B7 B6 B3 107.94(15)
B4 B6 B3 60.26(12)
B7 B6 B5 107.63(17)
B4 B6 B5 108.06(15)
B3 B6 B5 59.80(14)
B7 B6 B10 60.02(13)
B4 B6 B10 108.13(15)
B3 B6 B10 107.61(17)
B5 B6 B10 59.62(15)
C2 B7 B6 105.84(14)
C2 B7 B4 59.31(10)
B6 B7 B4 59.98(13)
C2 B7 B8 58.94(11)
B6 B7 B8 108.63(16)
B4 B7 B8 108.43(14)
C2 B7 B10 105.67(15)
B6 B7 B10 60.45(14)
B4 B7 B10 108.43(16)
B8 B7 B10 60.15(13)
C2 B8 B1 59.17(11)
C2 B8 B7 58.69(11)
B1 B8 B7 107.76(15)
C2 B8 B9 105.58(15)
B1 B8 B9 59.67(13)
B7 B8 B9 108.20(16)
C2 B8 B10 105.38(16)
B1 B8 B10 107.81(17)
B7 B8 B10 60.04(13)
B9 B8 B10 60.29(14)
B1 B9 B8 59.93(13)
B1 B9 B2 60.29(13)
B8 B9 B2 108.10(16)
B1 B9 B10 107.74(16)
B8 B9 B10 59.94(13)
B2 B9 B10 107.56(18)
B1 B9 B5 107.61(18)
B8 B9 B5 107.32(17)
B2 B9 B5 59.74(15)
B10 B9 B5 59.40(15)
B5 B10 B7 107.57(18)
B5 B10 B8 108.03(16)
B7 B10 B8 59.81(13)
B5 B10 B6 60.04(15)
B7 B10 B6 59.53(13)
B8 B10 B6 107.62(16)
B5 B10 B9 60.46(15)
B7 B10 B9 107.61(16)
B8 B10 B9 59.77(13)
B6 B10 B9 108.24(17)
C1 C2 C3 116.99(13)
C1 C2 B7 122.34(14)
C3 C2 B7 110.51(13)
C1 C2 B8 122.40(15)
C3 C2 B8 110.66(14)
B7 C2 B8 62.37(12)
C1 C2 B1 117.47(14)
C3 C2 B1 61.07(10)
B7 C2 B1 113.02(14)
B8 C2 B1 61.96(12)
C1 C2 B4 116.76(15)
C3 C2 B4 61.15(10)
B7 C2 B4 62.07(11)
B8 C2 B4 113.49(14)
B1 C2 B4 113.09(13)
C4 C3 C2 119.30(13)
C4 C3 B3 121.68(14)
C2 C3 B3 109.44(12)
C4 C3 B2 121.44(13)
C2 C3 B2 109.51(14)
B3 C3 B2 62.48(13)
C4 C3 B1 118.25(13)
C2 C3 B1 60.04(10)
B3 C3 B1 112.67(15)
B2 C3 B1 62.00(13)
C4 C3 B4 118.27(14)
C2 C3 B4 60.06(10)
B3 C3 B4 62.11(11)
B2 C3 B4 112.96(14)
B1 C3 B4 111.31(13)
C9 C4 C5 118.50(16)
C9 C4 C3 120.87(14)
C5 C4 C3 120.61(15)
C4 C5 C6 121.64(16)
C7 C6 C5 118.55(15)
C7 C6 C10 120.92(15)
C5 C6 C10 120.53(15)
C8 C7 C6 120.25(16)
C9 C8 C7 120.64(17)
C8 C9 C4 120.38(16)
C23 C10 C11 120.48(15)
C23 C10 C6 119.85(15)
C11 C10 C6 119.67(15)
C10 C11 C12 123.20(16)
C10 C11 C16 119.52(16)
C12 C11 C16 117.26(16)
C13 C12 C11 121.45(18)
C12 C13 C14 121.0(2)
C15 C14 C13 119.9(2)
C14 C15 C16 121.45(19)
C17 C16 C15 121.85(17)
C17 C16 C11 119.32(17)
C15 C16 C11 118.82(17)
C16 C17 C18 121.92(16)
C17 C18 C19 121.68(17)
C17 C18 C23 119.20(17)
C19 C18 C23 119.11(18)
C20 C19 C18 121.49(18)
C19 C20 C21 119.98(19)
C22 C21 C20 120.6(2)
C21 C22 C23 121.63(18)
C10 C23 C22 123.30(16)
C10 C23 C18 119.49(16)
C22 C23 C18 117.20(16)

loop_
_geom_bond_atom_site_label_1
_geom_bond_atom_site_label_2
_geom_bond_distance
B1 C2 1.711(3)
B1 C3 1.728(3)
B1 B9 1.754(3)
B1 B8 1.759(3)
B1 B2 1.769(3)
B2 C3 1.707(3)
B2 B3 1.767(3)
B2 B5 1.769(3)
B2 B9 1.769(4)
B3 C3 1.701(3)
B3 B5 1.764(4)
B3 B6 1.769(3)
B3 B4 1.771(3)
B4 C2 1.713(3)
B4 C3 1.732(2)
B4 B6 1.759(3)
B4 B7 1.760(3)
B5 B10 1.763(4)
B5 B6 1.770(4)
B5 B9 1.782(4)
B6 B7 1.759(3)
B6 B10 1.776(4)
B7 C2 1.701(2)
B7 B8 1.764(3)
B7 B10 1.768(3)
B8 C2 1.705(3)
B8 B9 1.767(4)
B8 B10 1.770(3)
B9 B10 1.776(3)
C1 C2 1.501(2)
C2 C3 1.691(2)
C3 C4 1.507(2)
C4 C9 1.388(2)
C4 C5 1.390(2)
C5 C6 1.391(2)
C6 C7 1.387(2)
C6 C10 1.499(2)
C7 C8 1.382(2)
C8 C9 1.377(2)
C10 C23 1.406(2)
C10 C11 1.410(2)
C11 C12 1.426(2)
C11 C16 1.435(2)
C12 C13 1.359(3)
C13 C14 1.403(3)
C14 C15 1.351(3)
C15 C16 1.427(3)
C16 C17 1.385(3)
C17 C18 1.398(3)
C18 C19 1.420(3)
C18 C23 1.434(2)
C19 C20 1.348(3)
C20 C21 1.414(3)
C21 C22 1.357(3)
C22 C23 1.426(3)
